data_4119316
loop_
_publ_author_name
'David G. Johnson'
'Jason M. Lynam'
'Neetisha S. Mistry'
'John M. Slattery'
'Robert J. Thatcher'
'Adrian C. Whitwood'

_publ_contact_author_address
;Department of Chemistry
University of York
Heslington
York
YO10 5DD
UK
;
_publ_contact_author_email jason.lynam@york.ac.uk
_publ_contact_author_fax +44(0)1904322516
_publ_contact_author_name 'Jason M Lynam'
_publ_contact_author_phone +44(0)1904322534
_publ_section_title
;
 Ruthenium-Mediated C-H Functionalization of Pyridine: The Role of
 Vinylidene and Pyridylidene Ligands
;
_journal_name_full 'Journal of the American Chemical Society'
_journal_page_first 2222
_journal_page_last 2234
_journal_paper_doi 10.1021/ja3097256
_journal_volume 135
_journal_year 2013
_chemical_formula_moiety 'C36 H31 N P Ru, C H2 Cl2, F6 P'
_chemical_formula_sum 'C37 H33 Cl2 F6 N P2 Ru'
_chemical_formula_weight 839.55
_chemical_name_systematic
;
 ? 
;
_space_group_crystal_system triclinic
_space_group_IT_number 2
_space_group_name_Hall '-P 1'
_space_group_name_H-M_alt 'P -1'
_symmetry_space_group_name_Hall '-P 1'
_symmetry_space_group_name_H-M 'P -1'
_atom_sites_solution_hydrogens geom
_atom_sites_solution_primary direct
_atom_sites_solution_secondary difmap
_audit_creation_date 2012-07-26
_audit_creation_method
;
  Olex2 1.2
  (compiled 2012.05.09 svn.r2324, GUI svn.r4230)
;
_cell_angle_alpha 85.101(4)
_cell_angle_beta 65.774(5)
_cell_angle_gamma 70.153(5)
_cell_formula_units_Z 2
_cell_length_a 11.4116(7)
_cell_length_b 12.9092(6)
_cell_length_c 13.8078(6)
_cell_measurement_reflns_used 11594
_cell_measurement_temperature 110.0
_cell_measurement_theta_max 29.5087
_cell_measurement_theta_min 3.0508
_cell_volume 1741.33(18)
_computing_cell_refinement
;
CrysAlisPro, Oxford Diffraction Ltd.,
Version 1.171.34.44 (release 25-10-2010 CrysAlis171 .NET)
(compiled Oct 25 2010,18:11:34)
;
_computing_data_collection
;
CrysAlisPro, Oxford Diffraction Ltd.,
Version 1.171.34.44 (release 25-10-2010 CrysAlis171 .NET)
(compiled Oct 25 2010,18:11:34)
;
_computing_data_reduction
;
CrysAlisPro, Oxford Diffraction Ltd.,
Version 1.171.34.44 (release 25-10-2010 CrysAlis171 .NET)
(compiled Oct 25 2010,18:11:34)
;
_computing_molecular_graphics
;
O. V. Dolomanov, L. J. Bourhis, R. J. Gildea, J. A. K. Howard and H. Puschmann,
OLEX2: a complete structure solution, refinement and analysis program.
J. Appl. Cryst. (2009). 42, 339-341.
;
_computing_publication_material
;
O. V. Dolomanov, L. J. Bourhis, R. J. Gildea, J. A. K. Howard and H. Puschmann,
OLEX2: a complete structure solution, refinement and analysis program.
J. Appl. Cryst. (2009). 42, 339-341.
;
_computing_structure_refinement
;
XL, G.M. Sheldrick, Acta Cryst.
(2008). A64, 112-122
;
_computing_structure_solution
;
XS, G.M. Sheldrick, Acta Cryst.
(2008). A64, 112-122
;
_diffrn_ambient_temperature 110.0
_diffrn_detector_area_resol_mean 16.1450
_diffrn_measured_fraction_theta_full 0.998
_diffrn_measured_fraction_theta_max 0.993
_diffrn_measurement_details
;
  1 omega  -51.00   23.00   1.0000   15.0000
omega____ theta____ kappa____ phi______ frames
    -      -25.1672   77.0000  -60.0000 74

  2 omega  -42.00    2.00   1.0000   15.0000
omega____ theta____ kappa____ phi______ frames
    -      -25.1672  -77.0000 -180.0000 44

  3 omega  -43.00   51.00   1.0000   15.0000
omega____ theta____ kappa____ phi______ frames
    -       26.4172  -77.0000   30.0000 94

  4 omega   -4.00   89.00   1.0000   15.0000
omega____ theta____ kappa____ phi______ frames
    -       26.4172   77.0000  150.0000 93

  5 omega  -21.00   56.00   1.0000   15.0000
omega____ theta____ kappa____ phi______ frames
    -       26.4172    0.0000    0.0000 77
;
_diffrn_measurement_device_type 'SuperNova, Single source at offset), Eos'
_diffrn_measurement_method '\w scans'
_diffrn_orient_matrix_UB_11 0.0530075000
_diffrn_orient_matrix_UB_12 0.0137934000
_diffrn_orient_matrix_UB_13 0.0040235000
_diffrn_orient_matrix_UB_21 -0.0462594000
_diffrn_orient_matrix_UB_22 0.0535046000
_diffrn_orient_matrix_UB_23 0.0216056000
_diffrn_orient_matrix_UB_31 -0.0168355000
_diffrn_orient_matrix_UB_32 -0.0193091000
_diffrn_orient_matrix_UB_33 0.0519875000
_diffrn_radiation_monochromator mirror
_diffrn_radiation_type 'Mo K\a'
_diffrn_radiation_wavelength 0.7107
_diffrn_reflns_av_R_equivalents 0.0203
_diffrn_reflns_av_unetI/netI 0.0344
_diffrn_reflns_limit_h_max 15
_diffrn_reflns_limit_h_min -10
_diffrn_reflns_limit_k_max 17
_diffrn_reflns_limit_k_min -17
_diffrn_reflns_limit_l_max 19
_diffrn_reflns_limit_l_min -18
_diffrn_reflns_number 15370
_diffrn_reflns_theta_full 25.00
_diffrn_reflns_theta_max 29.57
_diffrn_reflns_theta_min 3.06
_diffrn_source 'SuperNova (Mo) x-ray Source'
_exptl_absorpt_coefficient_mu 0.757
_exptl_absorpt_correction_T_max 1.00000
_exptl_absorpt_correction_T_min 0.96784
_exptl_absorpt_correction_type multi-scan
_exptl_absorpt_process_details
;
CrysAlisPro, Oxford Diffraction Ltd.,
Version 1.171.34.44 (release 25-10-2010 CrysAlis171 .NET)
(compiled Oct 25 2010,18:11:34)
empirical absorption correction using spherical harmonics,
 implemented in SCALE3 ABSPACK scaling algorithm.
;
_exptl_crystal_colour 'dark yellow'
_exptl_crystal_colour_modifier dark
_exptl_crystal_colour_primary yellow
_exptl_crystal_density_diffrn 1.601
_exptl_crystal_description block
_exptl_crystal_F_000 848
_exptl_crystal_size_max 0.2745
_exptl_crystal_size_mid 0.1787
_exptl_crystal_size_min 0.1579
_refine_diff_density_max 0.596
_refine_diff_density_min -0.495
_refine_diff_density_rms 0.068
_refine_ls_extinction_method none
_refine_ls_goodness_of_fit_ref 1.036
_refine_ls_hydrogen_treatment mixed
_refine_ls_matrix_type full
_refine_ls_number_parameters 450
_refine_ls_number_reflns 9706
_refine_ls_number_restraints 0
_refine_ls_restrained_S_all 1.036
_refine_ls_R_factor_all 0.0307
_refine_ls_R_factor_gt 0.0270
_refine_ls_shift/su_max 0.001
_refine_ls_shift/su_mean 0.000
_refine_ls_structure_factor_coef Fsqd
_refine_ls_weighting_details 'calc w=1/[\s^2^(Fo^2^)+(0.0213P)^2^+1.0315P] where P=(Fo^2^+2Fc^2^)/3'
_refine_ls_weighting_scheme calc
_refine_ls_wR_factor_gt 0.0628
_refine_ls_wR_factor_ref 0.0653
_reflns_number_gt 8844
_reflns_number_total 9706
_reflns_threshold_expression >2sigma(I)
_cod_data_source_file ja3097256_si_002_6.cif
_cod_data_source_block '[11a]PF6.CH2Cl2'
_cod_original_cell_volume 1741.34(18)
_cod_database_code 4119316
_chemical_oxdiff_formula 'C36 H31 F6 N P2 Ru'
_chemical_oxdiff_usercomment 'Neetisha's NM205'
_reflns_odcompleteness_completeness 99.79
_reflns_odcompleteness_iscentric 1
_reflns_odcompleteness_theta 24.97

loop_
_space_group_symop_id
_space_group_symop_operation_xyz
1 'x, y, z'
2 '-x, -y, -z'

loop_
_atom_site_label
_atom_site_type_symbol
_atom_site_fract_x
_atom_site_fract_y
_atom_site_fract_z
_atom_site_U_iso_or_equiv
_atom_site_adp_type
_atom_site_occupancy
_atom_site_symmetry_multiplicity
_atom_site_calc_flag
_atom_site_refinement_flags
C1 C 0.2931(2) 0.79962(18) 0.00447(14) 0.0320(4) Uani 1 1 d .
H1 H 0.2025 0.8362 0.0106 0.038 Uiso 1 1 calc R
C2 C 0.3493(2) 0.68739(16) 0.02053(13) 0.0301(4) Uani 1 1 d .
H2 H 0.3030 0.6351 0.0383 0.036 Uiso 1 1 calc R
C3 C 0.4843(2) 0.66590(15) 0.00597(13) 0.0283(4) Uani 1 1 d .
H3 H 0.5452 0.5973 0.0134 0.034 Uiso 1 1 calc R
C4 C 0.5138(2) 0.76648(18) -0.02219(14) 0.0310(4) Uani 1 1 d .
H4 H 0.5983 0.7767 -0.0380 0.037 Uiso 1 1 calc R
C5 C 0.3945(2) 0.84723(15) -0.02209(14) 0.0321(5) Uani 1 1 d .
HB H 0.3845 0.9221 -0.0376 0.039 Uiso 1 1 calc R
C6 C 0.22234(16) 1.04031(12) 0.24352(12) 0.0176(3) Uani 1 1 d .
H6 H 0.1397 1.0592 0.2343 0.021 Uiso 1 1 calc R
C7 C 0.25167(18) 1.12041(13) 0.28149(14) 0.0217(3) Uani 1 1 d .
H H 0.1877 1.1931 0.3007 0.026 Uiso 1 1 calc R
C8 C 0.37437(19) 1.09410(14) 0.29142(15) 0.0245(4) Uani 1 1 d .
HA H 0.3956 1.1489 0.3162 0.029 Uiso 1 1 calc R
C9 C 0.46637(18) 0.98662(13) 0.26472(14) 0.0224(3) Uani 1 1 d .
H9 H 0.5521 0.9667 0.2692 0.027 Uiso 1 1 calc R
C10 C 0.42793(16) 0.91006(12) 0.23147(12) 0.0164(3) Uani 1 1 d .
C11 C 0.50393(16) 0.79209(12) 0.19722(13) 0.0164(3) Uani 1 1 d .
C12 C 0.45302(16) 0.71105(12) 0.25497(13) 0.0162(3) Uani 1 1 d .
C13 C 0.54087(16) 0.59339(12) 0.23939(13) 0.0178(3) Uani 1 1 d .
C14 C 0.50165(19) 0.52101(14) 0.31660(15) 0.0257(4) Uani 1 1 d .
H14 H 0.4189 0.5473 0.3782 0.031 Uiso 1 1 calc R
C15 C 0.5828(2) 0.40983(15) 0.30448(18) 0.0345(4) Uani 1 1 d .
H15 H 0.5542 0.3610 0.3574 0.041 Uiso 1 1 calc R
C16 C 0.7038(2) 0.37066(15) 0.21661(18) 0.0326(4) Uani 1 1 d .
H16 H 0.7578 0.2948 0.2083 0.039 Uiso 1 1 calc R
C17 C 0.74649(19) 0.44178(14) 0.14051(16) 0.0270(4) Uani 1 1 d .
H17 H 0.8310 0.4153 0.0805 0.032 Uiso 1 1 calc R
C18 C 0.66594(17) 0.55205(13) 0.15167(14) 0.0225(3) Uani 1 1 d .
H18 H 0.6962 0.6004 0.0988 0.027 Uiso 1 1 calc R
C19 C -0.01104(15) 0.87104(12) 0.28532(12) 0.0145(3) Uani 1 1 d .
C20 C -0.01645(16) 0.94856(12) 0.20962(12) 0.0164(3) Uani 1 1 d .
H20 H 0.0646 0.9461 0.1493 0.020 Uiso 1 1 calc R
C21 C -0.13973(17) 1.03007(13) 0.22127(13) 0.0195(3) Uani 1 1 d .
HC H -0.1422 1.0825 0.1689 0.023 Uiso 1 1 calc R
C22 C -0.25761(17) 1.03453(13) 0.30857(14) 0.0215(3) Uani 1 1 d .
HD H -0.3414 1.0900 0.3165 0.026 Uiso 1 1 calc R
C23 C -0.25391(17) 0.95744(14) 0.38544(14) 0.0227(3) Uani 1 1 d .
HE H -0.3352 0.9606 0.4457 0.027 Uiso 1 1 calc R
C24 C -0.13165(17) 0.87629(13) 0.37395(13) 0.0193(3) Uani 1 1 d .
HF H -0.1296 0.8239 0.4265 0.023 Uiso 1 1 calc R
C25 C 0.12946(15) 0.75499(12) 0.40790(11) 0.0145(3) Uani 1 1 d .
C26 C 0.12637(17) 0.84782(13) 0.45640(13) 0.0188(3) Uani 1 1 d .
H26 H 0.1323 0.9115 0.4175 0.023 Uiso 1 1 calc R
C27 C 0.11489(18) 0.84756(15) 0.56003(13) 0.0240(3) Uani 1 1 d .
H27 H 0.1124 0.9110 0.5921 0.029 Uiso 1 1 calc R
C28 C 0.10704(19) 0.75464(16) 0.61724(13) 0.0271(4) Uani 1 1 d .
H28 H 0.1009 0.7538 0.6880 0.033 Uiso 1 1 calc R
C29 C 0.1081(2) 0.66332(15) 0.57107(14) 0.0270(4) Uani 1 1 d .
H29 H 0.1017 0.6001 0.6106 0.032 Uiso 1 1 calc R
C30 C 0.11859(18) 0.66326(13) 0.46679(13) 0.0208(3) Uani 1 1 d .
H30 H 0.1183 0.6004 0.4360 0.025 Uiso 1 1 calc R
C31 C 0.12840(16) 0.63657(12) 0.24049(11) 0.0146(3) Uani 1 1 d .
C32 C 0.22651(17) 0.53497(12) 0.23984(12) 0.0187(3) Uani 1 1 d .
H32 H 0.3005 0.5330 0.2559 0.022 Uiso 1 1 calc R
C33 C 0.21559(19) 0.43735(13) 0.21574(13) 0.0236(3) Uani 1 1 d .
H33 H 0.2802 0.3686 0.2180 0.028 Uiso 1 1 calc R
C34 C 0.1103(2) 0.43997(14) 0.18826(14) 0.0271(4) Uani 1 1 d .
H34 H 0.1033 0.3731 0.1715 0.033 Uiso 1 1 calc R
C35 C 0.0158(2) 0.54013(15) 0.18538(14) 0.0257(4) Uani 1 1 d .
HG H -0.0546 0.5420 0.1647 0.031 Uiso 1 1 calc R
C36 C 0.02363(17) 0.63835(13) 0.21271(13) 0.0192(3) Uani 1 1 d .
HH H -0.0429 0.7067 0.2123 0.023 Uiso 1 1 calc R
N1 N 0.30979(13) 0.93650(10) 0.21982(10) 0.0149(2) Uani 1 1 d .
P1 P 0.15039(4) 0.76255(3) 0.26911(3) 0.01193(7) Uani 1 1 d .
Ru1 Ru 0.350909(12) 0.786248(9) 0.140922(9) 0.01261(4) Uani 1 1 d .
C37 C 0.3209(2) 0.3180(2) 0.59027(19) 0.0457(6) Uani 1 1 d .
H37A H 0.3293 0.3829 0.6167 0.055 Uiso 1 1 calc R
H37B H 0.2615 0.2882 0.6519 0.055 Uiso 1 1 calc R
Cl1 Cl 0.24427(6) 0.35994(4) 0.49856(5) 0.04326(13) Uani 1 1 d .
Cl2 Cl 0.48279(6) 0.21714(4) 0.53254(4) 0.03705(11) Uani 1 1 d .
F1 F 0.12224(12) 0.05772(8) 0.99695(9) 0.0297(2) Uani 1 1 d .
F2 F 0.27001(12) 0.13417(11) 1.00238(9) 0.0370(3) Uani 1 1 d .
F3 F 0.20329(10) 0.16532(8) 0.86568(7) 0.0233(2) Uani 1 1 d .
F4 F 0.13057(14) 0.30290(9) 0.98823(9) 0.0380(3) Uani 1 1 d .
F5 F -0.01825(11) 0.22482(9) 0.98381(8) 0.0286(2) Uani 1 1 d .
F6 F 0.04847(12) 0.19674(9) 1.12022(8) 0.0292(2) Uani 1 1 d .
P2 P 0.12541(4) 0.18047(3) 0.99277(3) 0.01705(8) Uani 1 1 d .
H11 H 0.591(2) 0.7749(15) 0.1465(15) 0.015(5) Uiso 1 1 d .
H12 H 0.3834(19) 0.7278(14) 0.3238(15) 0.012(4) Uiso 1 1 d .

loop_
_atom_site_aniso_label
_atom_site_aniso_U_11
_atom_site_aniso_U_22
_atom_site_aniso_U_33
_atom_site_aniso_U_23
_atom_site_aniso_U_13
_atom_site_aniso_U_12
C1 0.0234(9) 0.0491(11) 0.0150(8) -0.0089(7) -0.0075(7) 0.0001(8)
C2 0.0403(11) 0.0412(10) 0.0135(7) -0.0045(7) -0.0027(7) -0.0281(9)
C3 0.0351(10) 0.0229(8) 0.0158(8) -0.0072(6) -0.0080(7) 0.0024(7)
C4 0.0242(9) 0.0548(12) 0.0142(8) -0.0088(7) 0.0022(7) -0.0232(9)
C5 0.0549(13) 0.0216(8) 0.0134(7) 0.0018(6) -0.0080(8) -0.0125(8)
C6 0.0159(7) 0.0161(7) 0.0193(7) 0.0011(5) -0.0059(6) -0.0051(6)
C7 0.0223(8) 0.0148(7) 0.0263(8) -0.0012(6) -0.0082(7) -0.0055(6)
C8 0.0273(9) 0.0183(7) 0.0323(9) -0.0029(6) -0.0131(8) -0.0104(7)
C9 0.0208(8) 0.0196(7) 0.0303(9) -0.0011(6) -0.0128(7) -0.0073(6)
C10 0.0165(7) 0.0157(7) 0.0173(7) 0.0002(5) -0.0065(6) -0.0060(6)
C11 0.0130(7) 0.0163(7) 0.0186(7) -0.0014(5) -0.0050(6) -0.0048(5)
C12 0.0133(7) 0.0172(7) 0.0176(7) -0.0001(5) -0.0062(6) -0.0045(5)
C13 0.0156(7) 0.0152(7) 0.0247(8) 0.0019(6) -0.0110(6) -0.0045(5)
C14 0.0216(8) 0.0245(8) 0.0311(9) 0.0092(7) -0.0124(7) -0.0077(7)
C15 0.0352(11) 0.0233(9) 0.0471(12) 0.0161(8) -0.0216(10) -0.0096(8)
C16 0.0337(11) 0.0175(8) 0.0519(12) 0.0013(8) -0.0280(10) -0.0015(7)
C17 0.0210(8) 0.0215(8) 0.0376(10) -0.0074(7) -0.0154(8) 0.0005(6)
C18 0.0199(8) 0.0186(7) 0.0282(9) -0.0009(6) -0.0098(7) -0.0050(6)
C19 0.0143(7) 0.0140(6) 0.0167(7) -0.0016(5) -0.0069(6) -0.0050(5)
C20 0.0188(7) 0.0162(7) 0.0166(7) -0.0003(5) -0.0089(6) -0.0061(6)
C21 0.0234(8) 0.0160(7) 0.0238(8) -0.0010(6) -0.0149(7) -0.0049(6)
C22 0.0169(8) 0.0176(7) 0.0324(9) -0.0048(6) -0.0141(7) -0.0020(6)
C23 0.0143(8) 0.0233(8) 0.0269(8) -0.0022(6) -0.0042(6) -0.0062(6)
C24 0.0172(8) 0.0185(7) 0.0215(8) 0.0016(6) -0.0062(6) -0.0075(6)
C25 0.0125(7) 0.0178(7) 0.0118(6) -0.0007(5) -0.0038(5) -0.0045(5)
C26 0.0190(8) 0.0217(7) 0.0163(7) -0.0004(6) -0.0050(6) -0.0097(6)
C27 0.0212(8) 0.0324(9) 0.0189(8) -0.0076(6) -0.0073(7) -0.0084(7)
C28 0.0234(9) 0.0382(10) 0.0135(7) -0.0024(7) -0.0083(7) -0.0010(7)
C29 0.0299(10) 0.0242(8) 0.0163(8) 0.0040(6) -0.0068(7) -0.0004(7)
C30 0.0230(8) 0.0181(7) 0.0164(7) -0.0001(6) -0.0053(6) -0.0041(6)
C31 0.0181(7) 0.0138(6) 0.0118(6) 0.0004(5) -0.0040(5) -0.0076(5)
C32 0.0197(8) 0.0166(7) 0.0177(7) -0.0009(5) -0.0053(6) -0.0058(6)
C33 0.0307(9) 0.0148(7) 0.0190(8) -0.0013(6) -0.0045(7) -0.0067(6)
C34 0.0397(11) 0.0229(8) 0.0195(8) -0.0033(6) -0.0054(7) -0.0186(8)
C35 0.0330(10) 0.0308(9) 0.0226(8) 0.0007(7) -0.0129(7) -0.0194(8)
C36 0.0221(8) 0.0209(7) 0.0175(7) 0.0012(6) -0.0087(6) -0.0098(6)
N1 0.0156(6) 0.0141(6) 0.0145(6) 0.0004(4) -0.0048(5) -0.0057(5)
P1 0.01289(17) 0.01151(16) 0.01171(16) 0.00006(12) -0.00460(14) -0.00481(13)
Ru1 0.01250(6) 0.01233(6) 0.01184(6) -0.00060(4) -0.00311(4) -0.00476(4)
C37 0.0331(12) 0.0560(14) 0.0420(12) -0.0184(10) -0.0074(10) -0.0124(10)
Cl1 0.0383(3) 0.0286(2) 0.0625(4) 0.0077(2) -0.0209(3) -0.0113(2)
Cl2 0.0362(3) 0.0397(3) 0.0321(2) 0.0052(2) -0.0129(2) -0.0109(2)
F1 0.0380(6) 0.0200(5) 0.0297(6) 0.0041(4) -0.0102(5) -0.0131(4)
F2 0.0264(6) 0.0622(8) 0.0310(6) 0.0121(5) -0.0171(5) -0.0204(6)
F3 0.0212(5) 0.0308(5) 0.0153(4) 0.0007(4) -0.0041(4) -0.0097(4)
F4 0.0634(9) 0.0281(6) 0.0282(6) 0.0020(4) -0.0132(6) -0.0291(6)
F5 0.0180(5) 0.0368(6) 0.0248(5) 0.0018(4) -0.0076(4) -0.0034(4)
F6 0.0364(6) 0.0357(6) 0.0142(5) 0.0017(4) -0.0062(4) -0.0156(5)
P2 0.0190(2) 0.01958(18) 0.01442(18) 0.00179(14) -0.00607(15) -0.00971(15)

loop_
_atom_type_symbol
_atom_type_description
_atom_type_scat_dispersion_real
_atom_type_scat_dispersion_imag
_atom_type_scat_source
C C 0.0033 0.0016 'International Tables Vol C Tables 4.2.6.8 and 6.1.1.4'
H H 0.0000 0.0000 'International Tables Vol C Tables 4.2.6.8 and 6.1.1.4'
Cl Cl 0.1484 0.1585 'International Tables Vol C Tables 4.2.6.8 and 6.1.1.4'
F F 0.0171 0.0103 'International Tables Vol C Tables 4.2.6.8 and 6.1.1.4'
N N 0.0061 0.0033 'International Tables Vol C Tables 4.2.6.8 and 6.1.1.4'
P P 0.1023 0.0942 'International Tables Vol C Tables 4.2.6.8 and 6.1.1.4'
Ru Ru -1.2594 0.8363 'International Tables Vol C Tables 4.2.6.8 and 6.1.1.4'

loop_
_exptl_crystal_face_index_h
_exptl_crystal_face_index_k
_exptl_crystal_face_index_l
_exptl_crystal_face_perp_dist
_exptl_oxdiff_crystal_face_indexfrac_h
_exptl_oxdiff_crystal_face_indexfrac_k
_exptl_oxdiff_crystal_face_indexfrac_l
_exptl_oxdiff_crystal_face_x
_exptl_oxdiff_crystal_face_y
_exptl_oxdiff_crystal_face_z
-2 1 -19 0.0923 -2.0000 1.0000 -19.0000 -0.1646 -0.2681 -0.9724
5 18 5 0.1048 5.0000 18.0000 5.0000 0.5329 0.8392 -0.1717
5 15 12 0.1045 5.0000 15.0000 12.0000 0.5181 0.8315 0.2496
3 3 19 0.0978 3.0000 3.0000 19.0000 0.2729 0.4355 0.8784
-2 -13 12 0.1034 -2.0000 -13.0000 12.0000 -0.2400 -0.3404 0.9075
-5 -16 -10 0.0710 -5.0000 -16.0000 -10.0000 -0.5243 -0.8413 -0.1265
-12 6 -8 0.0990 -12.0000 6.0000 -8.0000 -0.5848 0.7011 -0.3353
-13 5 -4 0.0887 -13.0000 5.0000 -4.0000 -0.6365 0.7811 -0.0920
-13 3 0 0.0968 -13.0000 3.0000 -0.0000 -0.6489 0.7614 0.1543
13 -5 6 0.0636 13.0000 -5.0000 6.0000 0.6441 -0.7375 0.1958
2 14 -11 0.1307 2.0000 14.0000 -11.0000 0.2576 0.4156 -0.8751
-3 -5 -18 0.0797 -3.0000 -5.0000 -18.0000 -0.2967 -0.5206 -0.7877
4 10 16 0.0932 4.0000 10.0000 16.0000 0.4112 0.6978 0.5705
1 -6 17 0.0984 1.0000 -6.0000 17.0000 0.0349 0.0037 0.9820
-5 14 2 0.0891 -5.0000 14.0000 2.0000 -0.0647 1.0226 -0.0862
-5 10 9 0.0933 -5.0000 10.0000 9.0000 -0.0933 0.9615 0.3545
-16 -3 -10 0.0923 -16.0000 -3.0000 -10.0000 -0.9290 0.3618 -0.1989
16 3 11 0.0966 16.0000 3.0000 11.0000 0.9328 -0.3400 0.2508
3 8 -15 0.1101 3.0000 8.0000 -15.0000 0.2127 -0.0383 -0.9825
-9 -12 7 0.1186 -9.0000 -12.0000 7.0000 -0.6169 -0.0722 0.7432
1 1 -17 0.0804 1.0000 1.0000 -17.0000 0.0023 -0.3633 -0.9177
3 -11 -10 0.0743 3.0000 -11.0000 -10.0000 -0.0305 -0.9442 -0.3543

loop_
_geom_angle_atom_site_label_1
_geom_angle_atom_site_label_2
_geom_angle_atom_site_label_3
_geom_angle
C2 C1 H1 126.1
C2 C1 Ru1 70.39(10)
C5 C1 H1 126.1
C5 C1 C2 107.74(17)
C5 C1 Ru1 72.38(11)
Ru1 C1 H1 122.8
C1 C2 H2 125.6
C1 C2 Ru1 72.25(10)
C3 C2 C1 108.73(17)
C3 C2 H2 125.6
C3 C2 Ru1 71.05(10)
Ru1 C2 H2 122.7
C2 C3 H3 126.3
C2 C3 C4 107.36(16)
C2 C3 Ru1 71.63(10)
C4 C3 H3 126.3
C4 C3 Ru1 72.47(10)
Ru1 C3 H3 121.3
C3 C4 H4 126.4
C3 C4 Ru1 69.56(10)
C5 C4 C3 107.21(17)
C5 C4 H4 126.4
C5 C4 Ru1 71.98(10)
Ru1 C4 H4 123.7
C1 C5 C4 108.96(17)
C1 C5 HB 125.5
C1 C5 Ru1 71.04(10)
C4 C5 HB 125.5
C4 C5 Ru1 71.21(10)
Ru1 C5 HB 123.8
C7 C6 H6 119.8
N1 C6 H6 119.8
N1 C6 C7 120.48(15)
C6 C7 H 120.1
C8 C7 C6 119.90(15)
C8 C7 H 120.1
C7 C8 HA 120.3
C7 C8 C9 119.50(15)
C9 C8 HA 120.3
C8 C9 H9 121.3
C10 C9 C8 117.41(16)
C10 C9 H9 121.3
C9 C10 C11 129.41(15)
N1 C10 C9 122.86(14)
N1 C10 C11 107.64(13)
C10 C11 Ru1 90.27(10)
C10 C11 H11 116.8(12)
C12 C11 C10 120.18(14)
C12 C11 Ru1 75.24(9)
C12 C11 H11 121.9(12)
Ru1 C11 H11 115.6(12)
C11 C12 C13 121.13(14)
C11 C12 Ru1 68.59(9)
C11 C12 H12 121.0(11)
C13 C12 Ru1 120.58(11)
C13 C12 H12 111.6(11)
Ru1 C12 H12 106.2(11)
C14 C13 C12 119.34(15)
C14 C13 C18 117.79(15)
C18 C13 C12 122.81(15)
C13 C14 H14 119.7
C13 C14 C15 120.63(18)
C15 C14 H14 119.7
C14 C15 H15 119.8
C16 C15 C14 120.49(18)
C16 C15 H15 119.8
C15 C16 H16 120.1
C15 C16 C17 119.80(16)
C17 C16 H16 120.1
C16 C17 H17 120.0
C16 C17 C18 119.99(18)
C18 C17 H17 120.0
C13 C18 H18 119.4
C17 C18 C13 121.25(17)
C17 C18 H18 119.4
C20 C19 C24 118.78(14)
C20 C19 P1 120.77(12)
C24 C19 P1 120.45(12)
C19 C20 H20 119.6
C19 C20 C21 120.71(15)
C21 C20 H20 119.6
C20 C21 HC 120.0
C22 C21 C20 120.08(15)
C22 C21 HC 120.0
C21 C22 HD 120.0
C21 C22 C23 119.94(15)
C23 C22 HD 120.0
C22 C23 HE 120.0
C24 C23 C22 120.09(16)
C24 C23 HE 120.0
C19 C24 HF 119.8
C23 C24 C19 120.41(15)
C23 C24 HF 119.8
C26 C25 P1 117.22(11)
C30 C25 C26 118.66(14)
C30 C25 P1 124.11(12)
C25 C26 H26 119.6
C27 C26 C25 120.82(15)
C27 C26 H26 119.6
C26 C27 H27 120.0
C26 C27 C28 119.97(16)
C28 C27 H27 120.0
C27 C28 H28 120.1
C29 C28 C27 119.84(16)
C29 C28 H28 120.1
C28 C29 H29 119.7
C28 C29 C30 120.53(16)
C30 C29 H29 119.7
C25 C30 C29 120.15(16)
C25 C30 H30 119.9
C29 C30 H30 119.9
C32 C31 P1 118.28(12)
C36 C31 C32 119.22(14)
C36 C31 P1 122.36(12)
C31 C32 H32 119.9
C33 C32 C31 120.15(16)
C33 C32 H32 119.9
C32 C33 H33 119.9
C32 C33 C34 120.15(16)
C34 C33 H33 119.9
C33 C34 H34 120.0
C35 C34 C33 119.93(15)
C35 C34 H34 120.0
C34 C35 HG 119.9
C34 C35 C36 120.24(17)
C36 C35 HG 119.9
C31 C36 C35 120.24(16)
C31 C36 HH 119.9
C35 C36 HH 119.9
C6 N1 C10 119.76(13)
C6 N1 Ru1 141.47(11)
C10 N1 Ru1 97.84(9)
C19 P1 Ru1 116.80(5)
C25 P1 C19 99.66(7)
C25 P1 Ru1 118.20(5)
C31 P1 C19 103.96(7)
C31 P1 C25 104.21(7)
C31 P1 Ru1 112.12(5)
C1 Ru1 C4 61.86(7)
C1 Ru1 C5 36.58(8)
C1 Ru1 C12 159.84(6)
C1 Ru1 P1 96.38(6)
C2 Ru1 C1 37.36(8)
C2 Ru1 C4 62.29(7)
C2 Ru1 C5 61.67(7)
C2 Ru1 C11 135.88(7)
C2 Ru1 C12 123.07(7)
C2 Ru1 P1 91.31(5)
C3 Ru1 C1 62.58(7)
C3 Ru1 C2 37.32(8)
C3 Ru1 C4 37.97(7)
C3 Ru1 C5 62.35(7)
C3 Ru1 C11 99.01(7)
C3 Ru1 C12 98.39(6)
C3 Ru1 P1 120.31(6)
C4 Ru1 C5 36.81(8)
C4 Ru1 C12 107.95(7)
C4 Ru1 P1 153.53(5)
C5 Ru1 C12 142.24(7)
C5 Ru1 P1 130.05(6)
C11 Ru1 C1 146.58(7)
C11 Ru1 C4 86.25(7)
C11 Ru1 C5 110.93(7)
C11 Ru1 C12 36.17(5)
C11 Ru1 P1 116.98(4)
C12 Ru1 P1 87.55(4)
N1 Ru1 C1 116.56(7)
N1 Ru1 C2 153.91(7)
N1 Ru1 C3 147.96(7)
N1 Ru1 C4 111.01(6)
N1 Ru1 C5 97.29(6)
N1 Ru1 C11 63.63(5)
N1 Ru1 C12 82.95(5)
N1 Ru1 P1 91.71(4)
H37A C37 H37B 107.9
Cl1 C37 H37A 109.2
Cl1 C37 H37B 109.2
Cl2 C37 H37A 109.2
Cl2 C37 H37B 109.2
Cl2 C37 Cl1 111.84(13)
F1 P2 F2 89.31(7)
F1 P2 F3 90.35(6)
F1 P2 F4 179.29(7)
F1 P2 F5 89.94(6)
F1 P2 F6 90.30(6)
F3 P2 F2 89.82(6)
F3 P2 F6 179.21(6)
F4 P2 F2 90.01(7)
F4 P2 F3 89.44(6)
F4 P2 F6 89.90(6)
F5 P2 F2 179.22(7)
F5 P2 F3 90.42(6)
F5 P2 F4 90.74(7)
F5 P2 F6 90.02(6)
F6 P2 F2 89.75(6)

loop_
_geom_bond_atom_site_label_1
_geom_bond_atom_site_label_2
_geom_bond_distance
C1 H1 0.9500
C1 C2 1.411(3)
C1 C5 1.395(3)
C1 Ru1 2.2141(18)
C2 H2 0.9500
C2 C3 1.399(3)
C2 Ru1 2.1900(17)
C3 H3 0.9500
C3 C4 1.433(3)
C3 Ru1 2.1826(16)
C4 H4 0.9500
C4 C5 1.406(3)
C4 Ru1 2.2212(17)
C5 HB 0.9500
C5 Ru1 2.2312(17)
C6 H6 0.9500
C6 C7 1.388(2)
C6 N1 1.3408(19)
C7 H 0.9500
C7 C8 1.386(2)
C8 HA 0.9500
C8 C9 1.394(2)
C9 H9 0.9500
C9 C10 1.384(2)
C10 C11 1.478(2)
C10 N1 1.348(2)
C11 C12 1.399(2)
C11 Ru1 2.2074(16)
C11 H11 0.915(19)
C12 C13 1.484(2)
C12 Ru1 2.2928(16)
C12 H12 0.938(19)
C13 C14 1.390(2)
C13 C18 1.401(2)
C14 H14 0.9500
C14 C15 1.399(2)
C15 H15 0.9500
C15 C16 1.374(3)
C16 H16 0.9500
C16 C17 1.380(3)
C17 H17 0.9500
C17 C18 1.388(2)
C18 H18 0.9500
C19 C20 1.389(2)
C19 C24 1.402(2)
C19 P1 1.8353(15)
C20 H20 0.9500
C20 C21 1.396(2)
C21 HC 0.9500
C21 C22 1.376(2)
C22 HD 0.9500
C22 C23 1.395(2)
C23 HE 0.9500
C23 C24 1.387(2)
C24 HF 0.9500
C25 C26 1.405(2)
C25 C30 1.390(2)
C25 P1 1.8296(15)
C26 H26 0.9500
C26 C27 1.382(2)
C27 H27 0.9500
C27 C28 1.387(3)
C28 H28 0.9500
C28 C29 1.381(3)
C29 H29 0.9500
C29 C30 1.395(2)
C30 H30 0.9500
C31 C32 1.404(2)
C31 C36 1.390(2)
C31 P1 1.8255(15)
C32 H32 0.9500
C32 C33 1.388(2)
C33 H33 0.9500
C33 C34 1.390(3)
C34 H34 0.9500
C34 C35 1.384(3)
C35 HG 0.9500
C35 C36 1.394(2)
C36 HH 0.9500
N1 Ru1 2.1195(12)
P1 Ru1 2.3498(4)
C37 H37A 0.9900
C37 H37B 0.9900
C37 Cl1 1.769(3)
C37 Cl2 1.755(2)
F1 P2 1.5929(11)
F2 P2 1.6107(12)
F3 P2 1.6025(10)
F4 P2 1.5964(11)
F5 P2 1.5962(11)
F6 P2 1.6069(11)

loop_
_geom_torsion_atom_site_label_1
_geom_torsion_atom_site_label_2
_geom_torsion_atom_site_label_3
_geom_torsion_atom_site_label_4
_geom_torsion
C1 C2 C3 C4 -1.32(19)
C1 C2 C3 Ru1 62.82(12)
C1 C2 Ru1 C3 -117.80(16)
C1 C2 Ru1 C4 -79.05(13)
C1 C2 Ru1 C5 -37.14(12)
C1 C2 Ru1 C11 -128.69(12)
C1 C2 Ru1 C12 -173.26(11)
C1 C2 Ru1 N1 2.2(2)
C1 C2 Ru1 P1 98.81(11)
C1 C5 Ru1 C2 37.94(11)
C1 C5 Ru1 C3 80.42(12)
C1 C5 Ru1 C4 118.67(16)
C1 C5 Ru1 C11 169.78(11)
C1 C5 Ru1 C12 146.38(12)
C1 C5 Ru1 N1 -125.72(11)
C1 C5 Ru1 P1 -27.28(13)
C2 C1 C5 C4 -0.4(2)
C2 C1 C5 Ru1 -61.88(12)
C2 C1 Ru1 C3 37.17(11)
C2 C1 Ru1 C4 80.30(12)
C2 C1 Ru1 C5 116.90(16)
C2 C1 Ru1 C11 99.38(16)
C2 C1 Ru1 C12 16.6(3)
C2 C1 Ru1 N1 -178.90(10)
C2 C1 Ru1 P1 -83.77(11)
C2 C3 C4 C5 1.03(19)
C2 C3 C4 Ru1 63.58(12)
C2 C3 Ru1 C1 -37.21(12)
C2 C3 Ru1 C4 -115.75(16)
C2 C3 Ru1 C5 -78.67(13)
C2 C3 Ru1 C11 172.35(11)
C2 C3 Ru1 C12 135.75(11)
C2 C3 Ru1 N1 -134.13(13)
C2 C3 Ru1 P1 43.68(12)
C3 C2 Ru1 C1 117.80(16)
C3 C2 Ru1 C4 38.75(11)
C3 C2 Ru1 C5 80.66(12)
C3 C2 Ru1 C11 -10.89(15)
C3 C2 Ru1 C12 -55.46(13)
C3 C2 Ru1 N1 120.03(16)
C3 C2 Ru1 P1 -143.39(11)
C3 C4 C5 C1 -0.4(2)
C3 C4 C5 Ru1 60.97(12)
C3 C4 Ru1 C1 -80.58(13)
C3 C4 Ru1 C2 -38.08(12)
C3 C4 Ru1 C5 -116.95(16)
C3 C4 Ru1 C11 109.81(12)
C3 C4 Ru1 C12 80.47(12)
C3 C4 Ru1 N1 169.68(11)
C3 C4 Ru1 P1 -42.9(2)
C4 C3 Ru1 C1 78.54(13)
C4 C3 Ru1 C2 115.75(16)
C4 C3 Ru1 C5 37.09(12)
C4 C3 Ru1 C11 -71.90(12)
C4 C3 Ru1 C12 -108.49(12)
C4 C3 Ru1 N1 -18.38(18)
C4 C3 Ru1 P1 159.44(10)
C4 C5 Ru1 C1 -118.67(16)
C4 C5 Ru1 C2 -80.73(12)
C4 C5 Ru1 C3 -38.25(11)
C4 C5 Ru1 C11 51.11(12)
C4 C5 Ru1 C12 27.71(16)
C4 C5 Ru1 N1 115.61(11)
C4 C5 Ru1 P1 -145.95(10)
C5 C1 C2 C3 1.1(2)
C5 C1 C2 Ru1 63.17(12)
C5 C1 Ru1 C2 -116.90(16)
C5 C1 Ru1 C3 -79.74(12)
C5 C1 Ru1 C4 -36.60(11)
C5 C1 Ru1 C11 -17.52(18)
C5 C1 Ru1 C12 -100.3(2)
C5 C1 Ru1 N1 64.19(12)
C5 C1 Ru1 P1 159.33(10)
C5 C4 Ru1 C1 36.37(12)
C5 C4 Ru1 C2 78.87(13)
C5 C4 Ru1 C3 116.95(16)
C5 C4 Ru1 C11 -133.24(12)
C5 C4 Ru1 C12 -162.59(11)
C5 C4 Ru1 N1 -73.37(12)
C5 C4 Ru1 P1 74.09(18)
C6 C7 C8 C9 -1.1(3)
C6 N1 Ru1 C1 30.51(19)
C6 N1 Ru1 C2 29.0(3)
C6 N1 Ru1 C3 110.61(19)
C6 N1 Ru1 C4 98.62(18)
C6 N1 Ru1 C5 63.25(18)
C6 N1 Ru1 C11 173.04(19)
C6 N1 Ru1 C12 -154.81(18)
C6 N1 Ru1 P1 -67.50(17)
C7 C6 N1 C10 -1.0(2)
C7 C6 N1 Ru1 -167.01(13)
C7 C8 C9 C10 -1.5(3)
C8 C9 C10 C11 179.13(16)
C8 C9 C10 N1 3.0(3)
C9 C10 C11 C12 117.4(2)
C9 C10 C11 Ru1 -169.61(16)
C9 C10 N1 C6 -1.8(2)
C9 C10 N1 Ru1 169.52(14)
C10 C11 C12 C13 -164.81(14)
C10 C11 C12 Ru1 81.51(14)
C10 C11 Ru1 C1 94.17(14)
C10 C11 Ru1 C2 153.49(10)
C10 C11 Ru1 C3 146.83(10)
C10 C11 Ru1 C4 110.96(10)
C10 C11 Ru1 C5 83.09(10)
C10 C11 Ru1 C12 -121.24(14)
C10 C11 Ru1 N1 -4.73(8)
C10 C11 Ru1 P1 -82.31(9)
C10 N1 Ru1 C1 -137.29(10)
C10 N1 Ru1 C2 -138.80(14)
C10 N1 Ru1 C3 -57.18(15)
C10 N1 Ru1 C4 -69.17(11)
C10 N1 Ru1 C5 -104.54(11)
C10 N1 Ru1 C11 5.24(9)
C10 N1 Ru1 C12 37.39(10)
C10 N1 Ru1 P1 124.71(9)
C11 C10 N1 C6 -178.65(14)
C11 C10 N1 Ru1 -7.37(13)
C11 C12 C13 C14 161.80(16)
C11 C12 C13 C18 -15.4(2)
C11 C12 Ru1 C1 112.2(2)
C11 C12 Ru1 C2 124.12(10)
C11 C12 Ru1 C3 93.80(10)
C11 C12 Ru1 C4 55.97(10)
C11 C12 Ru1 C5 38.94(14)
C11 C12 Ru1 N1 -53.89(9)
C11 C12 Ru1 P1 -145.91(9)
C12 C11 Ru1 C1 -144.59(12)
C12 C11 Ru1 C2 -85.27(12)
C12 C11 Ru1 C3 -91.93(10)
C12 C11 Ru1 C4 -127.80(10)
C12 C11 Ru1 C5 -155.67(9)
C12 C11 Ru1 N1 116.51(10)
C12 C11 Ru1 P1 38.93(10)
C12 C13 C14 C15 -179.54(17)
C12 C13 C18 C17 179.00(16)
C13 C12 Ru1 C1 -2.2(3)
C13 C12 Ru1 C2 9.70(15)
C13 C12 Ru1 C3 -20.62(14)
C13 C12 Ru1 C4 -58.44(14)
C13 C12 Ru1 C5 -75.47(16)
C13 C12 Ru1 C11 -114.42(16)
C13 C12 Ru1 N1 -168.30(13)
C13 C12 Ru1 P1 99.67(12)
C13 C14 C15 C16 0.9(3)
C14 C13 C18 C17 1.8(3)
C14 C15 C16 C17 0.9(3)
C15 C16 C17 C18 -1.4(3)
C16 C17 C18 C13 0.0(3)
C18 C13 C14 C15 -2.2(3)
C19 C20 C21 C22 0.2(2)
C19 P1 Ru1 C1 -57.08(8)
C19 P1 Ru1 C2 -94.19(8)
C19 P1 Ru1 C3 -118.95(8)
C19 P1 Ru1 C4 -89.95(14)
C19 P1 Ru1 C5 -41.13(8)
C19 P1 Ru1 C11 120.97(7)
C19 P1 Ru1 C12 142.76(7)
C19 P1 Ru1 N1 59.89(6)
C20 C19 C24 C23 0.1(2)
C20 C19 P1 C25 143.04(12)
C20 C19 P1 C31 -109.57(13)
C20 C19 P1 Ru1 14.51(14)
C20 C21 C22 C23 -0.1(2)
C21 C22 C23 C24 -0.1(2)
C22 C23 C24 C19 0.1(3)
C24 C19 C20 C21 -0.2(2)
C24 C19 P1 C25 -37.71(14)
C24 C19 P1 C31 69.68(14)
C24 C19 P1 Ru1 -166.25(11)
C25 C26 C27 C28 0.4(3)
C25 P1 Ru1 C1 -176.03(8)
C25 P1 Ru1 C2 146.85(8)
C25 P1 Ru1 C3 122.09(8)
C25 P1 Ru1 C4 151.09(14)
C25 P1 Ru1 C5 -160.08(8)
C25 P1 Ru1 C11 2.02(7)
C25 P1 Ru1 C12 23.80(7)
C25 P1 Ru1 N1 -59.07(7)
C26 C25 C30 C29 -1.5(2)
C26 C25 P1 C19 -66.04(13)
C26 C25 P1 C31 -173.23(12)
C26 C25 P1 Ru1 61.56(13)
C26 C27 C28 C29 -1.2(3)
C27 C28 C29 C30 0.7(3)
C28 C29 C30 C25 0.7(3)
C30 C25 C26 C27 1.0(2)
C30 C25 P1 C19 114.93(14)
C30 C25 P1 C31 7.74(16)
C30 C25 P1 Ru1 -117.47(13)
C31 C32 C33 C34 2.4(2)
C31 P1 Ru1 C1 62.73(8)
C31 P1 Ru1 C2 25.62(8)
C31 P1 Ru1 C3 0.86(8)
C31 P1 Ru1 C4 29.85(14)
C31 P1 Ru1 C5 78.68(8)
C31 P1 Ru1 C11 -119.22(7)
C31 P1 Ru1 C12 -97.43(7)
C31 P1 Ru1 N1 179.70(6)
C32 C31 C36 C35 0.5(2)
C32 C31 P1 C19 -170.36(12)
C32 C31 P1 C25 -66.40(13)
C32 C31 P1 Ru1 62.59(13)
C32 C33 C34 C35 -0.3(3)
C33 C34 C35 C36 -1.7(3)
C34 C35 C36 C31 1.6(3)
C36 C31 C32 C33 -2.5(2)
C36 C31 P1 C19 13.96(15)
C36 C31 P1 C25 117.92(13)
C36 C31 P1 Ru1 -113.09(12)
N1 C6 C7 C8 2.4(3)
N1 C10 C11 C12 -66.02(19)
N1 C10 C11 Ru1 7.01(12)
P1 C19 C20 C21 179.05(12)
P1 C19 C24 C23 -179.18(13)
P1 C25 C26 C27 -178.10(13)
P1 C25 C30 C29 177.52(14)
P1 C31 C32 C33 -178.33(12)
P1 C31 C36 C35 176.15(13)
Ru1 C1 C2 C3 -62.06(12)
Ru1 C1 C5 C4 61.43(13)
Ru1 C2 C3 C4 -64.14(12)
Ru1 C3 C4 C5 -62.55(12)
Ru1 C4 C5 C1 -61.33(12)
Ru1 C11 C12 C13 113.67(14)
Ru1 C12 C13 C14 -116.16(15)
Ru1 C12 C13 C18 66.65(19)
